data_4508585
loop_
_publ_author_name
'Camerel, Franck'
'Le Helloco, Guillaume'
'Guizouarn, Thierry'
'Jeannin, Olivier'
'Fourmigu\'e, Marc'
'Fr\;ackowiak, Arkadiusz'
'Olejniczak, Iwona'
'\'Swietlik, Roman'
'Marino, Andrea'
'Collet, Eric'
'Toupet, Loic'
'Auban-Senzier, Pascale'
'Canadell, Enric'

_publ_section_title
;
 Correlation between Metal--Insulator Transition and Hydrogen-Bonding
 Network in the Organic Metal
 \d-(BEDT-TTF)4[2,6-Anthracene-bis(sulfonate)]&#x00B7;(H2O)4
;
_journal_issue 11
_journal_name_full 'Crystal Growth &amp; Design'
_journal_page_first 5135
_journal_paper_doi 10.1021/cg401416h
_journal_volume 13
_journal_year 2013
_chemical_formula_moiety 'C14 H8 O6 S2, 4(C10 H8 S8), 4(H2 O)'
_chemical_formula_sum 'C54 H48 O10 S34'
_chemical_formula_weight 1943.27
_chemical_name_common '(ET)4 ABS 4H2O'
_chemical_name_systematic
;
 ?
;
_space_group_IT_number 14
_symmetry_cell_setting monoclinic
_symmetry_space_group_name_Hall '-P 2ybc'
_symmetry_space_group_name_H-M 'P 1 21/c 1'
_atom_sites_solution_hydrogens geom
_atom_sites_solution_primary direct
_atom_sites_solution_secondary difmap
_audit_creation_method SHELXL-97
_cell_angle_alpha 90.00
_cell_angle_beta 106.641(2)
_cell_angle_gamma 90.00
_cell_formula_units_Z 2
_cell_length_a 17.0026(4)
_cell_length_b 13.1098(2)
_cell_length_c 16.7604(4)
_cell_measurement_reflns_used 4409
_cell_measurement_temperature 80(2)
_cell_measurement_theta_max 27.00
_cell_measurement_theta_min 2.91
_cell_volume 3579.44(14)
_computing_cell_refinement 'CrysAlis RED, Oxford Diffraction Ltd.,Version 1.171.35.11'
_computing_data_collection 'CrysAlis CCD, Oxford Diffraction Ltd.,Version 1.171.35.11'
_computing_data_reduction 'CrysAlis RED, Oxford Diffraction Ltd.,Version 1.171.35.11'
_computing_molecular_graphics 'MERCURY 2.4.5(CCDC, 2011)'
_computing_publication_material 'WINGX (Farrugia, 1999)'
_computing_structure_refinement 'SHELXL-97 (Sheldrick, 1997)'
_computing_structure_solution 'SIR-97_(Altomare & al., 1999)'
_diffrn_ambient_temperature 80(2)
_diffrn_detector_area_resol_mean 19.64
_diffrn_measured_fraction_theta_full 0.966
_diffrn_measured_fraction_theta_max 0.966
_diffrn_measurement_device_type 'CCD Saphire 3 Xcalibur'
_diffrn_measurement_method 'omega scan'
_diffrn_radiation_monochromator graphite
_diffrn_radiation_source 'fine-focus sealed tube'
_diffrn_radiation_type MoK\a
_diffrn_radiation_wavelength 0.71073
_diffrn_reflns_av_R_equivalents 0.0414
_diffrn_reflns_av_sigmaI/netI 0.1047
_diffrn_reflns_limit_h_max 14
_diffrn_reflns_limit_h_min -21
_diffrn_reflns_limit_k_max 16
_diffrn_reflns_limit_k_min -16
_diffrn_reflns_limit_l_max 21
_diffrn_reflns_limit_l_min -16
_diffrn_reflns_number 15103
_diffrn_reflns_theta_full 27.00
_diffrn_reflns_theta_max 27.00
_diffrn_reflns_theta_min 2.91
_exptl_absorpt_coefficient_mu 1.065
_exptl_absorpt_correction_type none
_exptl_crystal_colour black
_exptl_crystal_density_diffrn 1.801
_exptl_crystal_density_method 'not measured'
_exptl_crystal_description prism
_exptl_crystal_F_000 1976
_exptl_crystal_size_max 0.169
_exptl_crystal_size_mid 0.149
_exptl_crystal_size_min 0.087
_refine_diff_density_max 2.730
_refine_diff_density_min -1.007
_refine_diff_density_rms 0.161
_refine_ls_extinction_method none
_refine_ls_goodness_of_fit_ref 0.861
_refine_ls_hydrogen_treatment mixed
_refine_ls_matrix_type full
_refine_ls_number_parameters 428
_refine_ls_number_reflns 7551
_refine_ls_number_restraints 0
_refine_ls_restrained_S_all 0.861
_refine_ls_R_factor_all 0.1368
_refine_ls_R_factor_gt 0.0617
_refine_ls_shift/su_max 0.000
_refine_ls_shift/su_mean 0.000
_refine_ls_structure_factor_coef Fsqd
_refine_ls_weighting_details 'calc w=1/[\s^2^(Fo^2^)+(0.0944P)^2^+0.0000P] where P=(Fo^2^+2Fc^2^)/3'
_refine_ls_weighting_scheme calc
_refine_ls_wR_factor_gt 0.1532
_refine_ls_wR_factor_ref 0.1757
_reflns_number_gt 3367
_reflns_number_total 7551
_reflns_threshold_expression >2sigma(I)
_cod_data_source_file cg401416h_si_002.cif
_cod_data_source_block ET4ABS80K
_cod_depositor_comments
;
The following automatic conversions were performed:

'_symmetry_cell_setting' value 'Monoclinic' changed to 'monoclinic'
according to /home/saulius/struct/CIF-dictionaries/cif_core.dic
dictionary named 'cif_core.dic' version 2.4.2 from 2011-04-26.

Automatic conversion script
Id: cif_fix_values 1891 2012-01-12 08:04:46Z andrius 
;
_cod_original_cell_volume 3579.44(13)
_cod_original_sg_symbol_H-M P21/c
_cod_database_code 4508585

loop_
_symmetry_equiv_pos_as_xyz
'x, y, z'
'-x, y+1/2, -z+1/2'
'-x, -y, -z'
'x, -y-1/2, z-1/2'

loop_
_atom_site_label
_atom_site_type_symbol
_atom_site_fract_x
_atom_site_fract_y
_atom_site_fract_z
_atom_site_U_iso_or_equiv
_atom_site_adp_type
_atom_site_occupancy
_atom_site_symmetry_multiplicity
_atom_site_calc_flag
_atom_site_refinement_flags
S1 S -0.18797(10) 0.17157(13) 0.18508(10) 0.0152(4) Uani 1 1 d .
S2 S -0.23875(11) 0.42654(13) 0.14336(10) 0.0142(4) Uani 1 1 d .
S3 S -0.05760(9) 0.25002(13) 0.32867(9) 0.0099(4) Uani 1 1 d .
S4 S -0.09465(10) 0.46660(13) 0.28838(10) 0.0130(4) Uani 1 1 d .
S5 S 0.09689(10) 0.31564(12) 0.48190(10) 0.0102(4) Uani 1 1 d .
S6 S 0.06671(10) 0.53083(13) 0.43588(10) 0.0124(4) Uani 1 1 d .
S7 S 0.24646(10) 0.35155(13) 0.62104(10) 0.0154(4) Uani 1 1 d .
S8 S 0.21028(11) 0.60963(14) 0.56378(11) 0.0210(5) Uani 1 1 d .
S11 S -0.25303(10) 0.35345(13) -0.11469(10) 0.0144(4) Uani 1 1 d .
S12 S -0.21328(11) 0.61109(14) -0.05616(11) 0.0198(4) Uani 1 1 d .
S13 S -0.09932(10) 0.31506(13) 0.01847(10) 0.0120(4) Uani 1 1 d .
S14 S -0.06664(10) 0.53040(13) 0.06503(10) 0.0118(4) Uani 1 1 d .
S15 S 0.05680(9) 0.24838(13) 0.17272(9) 0.0097(4) Uani 1 1 d .
S16 S 0.09457(10) 0.46621(13) 0.20908(10) 0.0122(4) Uani 1 1 d .
S17 S 0.18466(10) 0.17395(13) 0.32084(10) 0.0138(4) Uani 1 1 d .
S18 S 0.23434(10) 0.42883(13) 0.35836(10) 0.0129(4) Uani 1 1 d .
S21 S 0.50390(12) 0.27570(11) 0.74269(11) 0.0136(4) Uani 1 1 d .
O1 O 0.4363(3) 0.2375(4) 0.7665(3) 0.0452(16) Uani 1 1 d .
O2 O 0.5829(3) 0.2498(4) 0.7974(3) 0.0353(14) Uani 1 1 d .
O3 O 0.4976(3) 0.3831(4) 0.7234(3) 0.0312(13) Uani 1 1 d .
C1 C -0.2904(4) 0.2229(5) 0.1501(4) 0.0150(16) Uani 1 1 d .
H1A H -0.3284 0.1694 0.1196 0.018 Uiso 1 1 calc R
H1B H -0.3084 0.2431 0.1991 0.018 Uiso 1 1 calc R
C2 C -0.2950(4) 0.3135(5) 0.0945(4) 0.0168(17) Uani 1 1 d .
H2A H -0.3534 0.3324 0.0708 0.020 Uiso 1 1 calc R
H2B H -0.2739 0.2931 0.0475 0.020 Uiso 1 1 calc R
C3 C -0.1382(4) 0.2767(5) 0.2401(4) 0.0114(15) Uani 1 1 d .
C4 C -0.1567(4) 0.3767(5) 0.2232(4) 0.0118(15) Uani 1 1 d .
C5 C -0.0307(4) 0.3773(5) 0.3527(4) 0.0112(15) Uani 1 1 d .
C6 C 0.0355(4) 0.4045(5) 0.4166(4) 0.0143(16) Uani 1 1 d .
C7 C 0.1652(4) 0.4040(5) 0.5424(4) 0.0120(16) Uani 1 1 d .
C8 C 0.1515(4) 0.5035(5) 0.5212(4) 0.0126(16) Uani 1 1 d .
C9 C 0.3035(5) 0.4618(6) 0.6662(7) 0.072(4) Uani 1 1 d .
H9A H 0.2835 0.4824 0.7138 0.087 Uiso 1 1 calc R
H9B H 0.3613 0.4401 0.6896 0.087 Uiso 1 1 calc R
C10 C 0.3039(5) 0.5494(6) 0.6186(5) 0.046(3) Uani 1 1 d .
H10A H 0.3332 0.5319 0.5772 0.056 Uiso 1 1 calc R
H10B H 0.3377 0.6011 0.6563 0.056 Uiso 1 1 calc R
C11 C -0.3236(4) 0.4592(6) -0.1272(5) 0.033(2) Uani 1 1 d .
H11A H -0.3720 0.4444 -0.1751 0.039 Uiso 1 1 calc R
H11B H -0.3429 0.4634 -0.0769 0.039 Uiso 1 1 calc R
C12 C -0.2910(5) 0.5584(6) -0.1406(5) 0.037(2) Uani 1 1 d .
H12A H -0.3373 0.6073 -0.1559 0.044 Uiso 1 1 calc R
H12B H -0.2688 0.5527 -0.1889 0.044 Uiso 1 1 calc R
C13 C -0.1698(4) 0.4046(5) -0.0397(4) 0.0090(15) Uani 1 1 d .
C14 C -0.1544(4) 0.5031(5) -0.0168(4) 0.0123(16) Uani 1 1 d .
C15 C -0.0375(4) 0.4039(5) 0.0851(4) 0.0107(15) Uani 1 1 d .
C16 C 0.0294(4) 0.3752(5) 0.1481(4) 0.0087(15) Uani 1 1 d .
C17 C 0.1354(4) 0.2773(5) 0.2631(4) 0.0105(15) Uani 1 1 d .
C18 C 0.1543(4) 0.3770(5) 0.2792(4) 0.0116(15) Uani 1 1 d .
C19 C 0.2872(4) 0.2260(5) 0.3548(4) 0.0177(16) Uani 1 1 d .
H19A H 0.3252 0.1734 0.3865 0.021 Uiso 1 1 calc R
H19B H 0.3051 0.2441 0.3053 0.021 Uiso 1 1 calc R
C20 C 0.2923(4) 0.3197(5) 0.4087(5) 0.0265(19) Uani 1 1 d .
H20A H 0.3506 0.3399 0.4303 0.032 Uiso 1 1 calc R
H20B H 0.2729 0.3011 0.4572 0.032 Uiso 1 1 calc R
C21 C 0.5000(4) 0.2113(5) 0.6467(4) 0.0147(14) Uani 1 1 d .
C22 C 0.4863(4) 0.2663(5) 0.5703(4) 0.0174(15) Uani 1 1 d .
H22 H 0.4790 0.3381 0.5700 0.021 Uiso 1 1 calc R
C23 C 0.4835(4) 0.2177(5) 0.4982(4) 0.0179(15) Uani 1 1 d .
H23 H 0.4769 0.2553 0.4483 0.021 Uiso 1 1 calc R
C24 C 0.4908(4) 0.1083(5) 0.4982(4) 0.0122(14) Uani 1 1 d .
C25 C 0.5076(4) 0.0525(5) 0.5774(4) 0.0153(14) Uani 1 1 d .
C26 C 0.5117(4) 0.1054(5) 0.6491(4) 0.0190(15) Uani 1 1 d .
H26 H 0.5225 0.0700 0.7006 0.023 Uiso 1 1 calc R
C27 C 0.5157(4) -0.0524(5) 0.5760(4) 0.0142(14) Uani 1 1 d .
H27 H 0.5262 -0.0887 0.6271 0.017 Uiso 1 1 calc R
O4 O 0.5258(3) 0.5558(4) 0.6352(3) 0.0461(16) Uiso 1 1 d .
O5 O 0.5991 0.4745 0.5269 0.149 Uiso 1 1 d .

loop_
_atom_site_aniso_label
_atom_site_aniso_U_11
_atom_site_aniso_U_22
_atom_site_aniso_U_33
_atom_site_aniso_U_23
_atom_site_aniso_U_13
_atom_site_aniso_U_12
S1 0.0136(10) 0.0099(10) 0.0174(9) -0.0027(8) -0.0032(7) 0.0002(8)
S2 0.0141(10) 0.0110(10) 0.0130(9) 0.0021(7) -0.0035(8) 0.0006(8)
S3 0.0101(9) 0.0076(10) 0.0088(8) 0.0011(7) -0.0023(7) -0.0003(7)
S4 0.0115(10) 0.0098(10) 0.0136(9) -0.0004(8) -0.0030(7) -0.0001(8)
S5 0.0103(9) 0.0070(10) 0.0102(8) -0.0003(7) -0.0022(7) 0.0018(7)
S6 0.0112(10) 0.0083(10) 0.0144(9) 0.0009(7) -0.0015(8) 0.0000(8)
S7 0.0157(10) 0.0110(10) 0.0137(9) -0.0005(7) -0.0049(7) 0.0013(8)
S8 0.0190(11) 0.0088(10) 0.0273(11) -0.0025(8) -0.0062(9) -0.0012(8)
S11 0.0137(10) 0.0096(10) 0.0147(9) -0.0007(7) -0.0040(7) 0.0000(7)
S12 0.0161(11) 0.0090(10) 0.0248(10) 0.0009(8) -0.0095(8) 0.0011(8)
S13 0.0116(10) 0.0086(10) 0.0124(8) -0.0011(7) -0.0018(7) -0.0003(7)
S14 0.0111(10) 0.0084(10) 0.0131(9) 0.0000(7) -0.0012(7) 0.0016(8)
S15 0.0096(9) 0.0076(10) 0.0094(8) -0.0004(7) -0.0014(7) 0.0012(7)
S16 0.0101(10) 0.0110(10) 0.0115(9) -0.0008(8) -0.0034(7) -0.0004(8)
S17 0.0137(10) 0.0100(10) 0.0137(8) 0.0028(8) -0.0025(7) -0.0006(8)
S18 0.0116(10) 0.0109(10) 0.0118(9) -0.0009(7) -0.0039(7) 0.0005(7)
S21 0.0158(8) 0.0083(7) 0.0138(8) -0.0042(8) -0.0006(6) -0.0021(9)
O1 0.042(4) 0.048(4) 0.059(4) -0.029(3) 0.038(3) -0.022(3)
O2 0.035(3) 0.037(3) 0.027(3) -0.008(3) -0.001(2) 0.016(3)
O3 0.051(4) 0.016(3) 0.029(3) -0.005(2) 0.016(3) 0.001(3)
C1 0.012(4) 0.013(4) 0.018(4) -0.002(3) 0.001(3) -0.001(3)
C2 0.018(4) 0.016(4) 0.012(3) -0.003(3) -0.002(3) -0.009(3)
C3 0.016(4) 0.009(4) 0.010(3) -0.001(3) 0.005(3) -0.001(3)
C4 0.011(4) 0.014(4) 0.008(3) -0.004(3) -0.002(3) -0.002(3)
C5 0.012(4) 0.011(4) 0.012(4) 0.003(3) 0.005(3) 0.003(3)
C6 0.020(4) 0.012(4) 0.011(4) 0.004(3) 0.005(3) 0.000(3)
C7 0.012(4) 0.012(4) 0.011(3) -0.005(3) 0.002(3) -0.005(3)
C8 0.011(4) 0.014(4) 0.009(3) -0.004(3) -0.002(3) -0.004(3)
C9 0.035(5) 0.012(5) 0.119(9) -0.001(5) -0.060(6) -0.004(4)
C10 0.036(5) 0.025(5) 0.053(6) 0.018(4) -0.027(4) -0.009(4)
C11 0.016(4) 0.031(5) 0.046(5) 0.004(4) 0.000(4) 0.002(4)
C12 0.028(5) 0.024(5) 0.039(5) 0.002(4) -0.022(4) 0.010(4)
C13 0.010(4) 0.011(4) 0.004(3) 0.003(3) -0.001(3) 0.007(3)
C14 0.004(4) 0.017(4) 0.011(3) -0.002(3) -0.005(3) -0.001(3)
C15 0.006(4) 0.013(4) 0.012(3) -0.007(3) 0.002(3) -0.007(3)
C16 0.009(4) 0.007(4) 0.007(3) 0.001(3) -0.003(3) 0.004(3)
C17 0.003(3) 0.019(4) 0.009(3) -0.001(3) 0.001(3) 0.002(3)
C18 0.009(4) 0.016(4) 0.008(3) -0.003(3) -0.001(3) -0.002(3)
C19 0.014(4) 0.012(4) 0.021(4) 0.001(3) -0.004(3) 0.003(3)
C20 0.014(4) 0.017(4) 0.041(5) -0.004(4) -0.004(4) -0.004(3)
C21 0.011(3) 0.016(4) 0.020(3) -0.001(3) 0.010(3) 0.000(3)
C22 0.020(4) 0.014(4) 0.016(3) -0.001(3) 0.001(3) 0.000(3)
C23 0.016(4) 0.018(4) 0.017(3) 0.001(3) 0.000(3) 0.006(3)
C24 0.010(3) 0.020(4) 0.005(3) 0.000(3) -0.001(2) 0.003(3)
C25 0.009(3) 0.013(3) 0.027(4) 0.002(3) 0.010(3) -0.004(3)
C26 0.014(4) 0.036(4) 0.009(3) 0.005(3) 0.005(3) 0.005(3)
C27 0.016(4) 0.022(4) 0.003(3) 0.002(3) 0.000(2) 0.006(3)

loop_
_atom_type_symbol
_atom_type_description
_atom_type_scat_dispersion_real
_atom_type_scat_dispersion_imag
_atom_type_scat_source
C C 0.0033 0.0016 'International Tables Vol C Tables 4.2.6.8 and 6.1.1.4'
H H 0.0000 0.0000 'International Tables Vol C Tables 4.2.6.8 and 6.1.1.4'
O O 0.0106 0.0060 'International Tables Vol C Tables 4.2.6.8 and 6.1.1.4'
S S 0.1246 0.1234 'International Tables Vol C Tables 4.2.6.8 and 6.1.1.4'

loop_
_geom_angle_atom_site_label_1
_geom_angle_atom_site_label_2
_geom_angle_atom_site_label_3
_geom_angle
_geom_angle_site_symmetry_1
_geom_angle_site_symmetry_3
C3 S1 C1 98.9(3) . .
C4 S2 C2 103.9(3) . .
C3 S3 C5 95.4(3) . .
C4 S4 C5 95.2(3) . .
C6 S5 C7 95.8(3) . .
C6 S6 C8 95.3(3) . .
C7 S7 C9 102.5(3) . .
C8 S8 C10 100.4(4) . .
C13 S11 C11 99.5(3) . .
C14 S12 C12 101.6(3) . .
C15 S13 C13 95.7(3) . .
C15 S14 C14 95.1(3) . .
C16 S15 C17 94.8(3) . .
C16 S16 C18 94.8(3) . .
C17 S17 C19 98.6(3) . .
C18 S18 C20 104.4(3) . .
O1 S21 O2 115.1(4) . .
O1 S21 O3 113.3(3) . .
O2 S21 O3 111.7(3) . .
O1 S21 C21 105.1(3) . .
O2 S21 C21 104.4(3) . .
O3 S21 C21 106.1(3) . .
C2 C1 S1 111.8(5) . .
C2 C1 H1A 109.3 . .
S1 C1 H1A 109.3 . .
C2 C1 H1B 109.3 . .
S1 C1 H1B 109.3 . .
H1A C1 H1B 107.9 . .
C1 C2 S2 115.9(4) . .
C1 C2 H2A 108.3 . .
S2 C2 H2A 108.3 . .
C1 C2 H2B 108.3 . .
S2 C2 H2B 108.3 . .
H2A C2 H2B 107.4 . .
C4 C3 S1 127.3(5) . .
C4 C3 S3 116.7(5) . .
S1 C3 S3 116.0(4) . .
C3 C4 S4 117.4(5) . .
C3 C4 S2 127.0(5) . .
S4 C4 S2 115.6(4) . .
C6 C5 S4 122.6(5) . .
C6 C5 S3 122.3(5) . .
S4 C5 S3 115.0(4) . .
C5 C6 S5 122.4(5) . .
C5 C6 S6 122.4(5) . .
S5 C6 S6 115.2(4) . .
C8 C7 S5 116.8(5) . .
C8 C7 S7 127.9(5) . .
S5 C7 S7 115.2(4) . .
C7 C8 S8 128.7(5) . .
C7 C8 S6 116.8(5) . .
S8 C8 S6 114.3(4) . .
C10 C9 S7 121.0(7) . .
C10 C9 H9A 107.1 . .
S7 C9 H9A 107.1 . .
C10 C9 H9B 107.1 . .
S7 C9 H9B 107.1 . .
H9A C9 H9B 106.8 . .
C9 C10 S8 120.5(6) . .
C9 C10 H10A 107.2 . .
S8 C10 H10A 107.2 . .
C9 C10 H10B 107.2 . .
S8 C10 H10B 107.2 . .
H10A C10 H10B 106.8 . .
C12 C11 S11 115.7(5) . .
C12 C11 H11A 108.3 . .
S11 C11 H11A 108.3 . .
C12 C11 H11B 108.3 . .
S11 C11 H11B 108.3 . .
H11A C11 H11B 107.4 . .
C11 C12 S12 117.0(6) . .
C11 C12 H12A 108.0 . .
S12 C12 H12A 108.0 . .
C11 C12 H12B 108.0 . .
S12 C12 H12B 108.0 . .
H12A C12 H12B 107.3 . .
C14 C13 S11 128.8(5) . .
C14 C13 S13 115.7(5) . .
S11 C13 S13 115.4(4) . .
C13 C14 S12 128.5(5) . .
C13 C14 S14 118.1(5) . .
S12 C14 S14 113.4(4) . .
C16 C15 S14 122.8(5) . .
C16 C15 S13 121.9(5) . .
S14 C15 S13 115.3(4) . .
C15 C16 S15 123.6(5) . .
C15 C16 S16 120.9(5) . .
S15 C16 S16 115.6(3) . .
C18 C17 S17 126.4(5) . .
C18 C17 S15 117.4(5) . .
S17 C17 S15 116.1(4) . .
C17 C18 S18 128.1(5) . .
C17 C18 S16 116.8(5) . .
S18 C18 S16 115.1(4) . .
C20 C19 S17 112.3(5) . .
C20 C19 H19A 109.1 . .
S17 C19 H19A 109.1 . .
C20 C19 H19B 109.1 . .
S17 C19 H19B 109.1 . .
H19A C19 H19B 107.9 . .
C19 C20 S18 115.7(5) . .
C19 C20 H20A 108.4 . .
S18 C20 H20A 108.4 . .
C19 C20 H20B 108.4 . .
S18 C20 H20B 108.4 . .
H20A C20 H20B 107.4 . .
C26 C21 C22 120.7(6) . .
C26 C21 S21 118.1(5) . .
C22 C21 S21 121.2(5) . .
C23 C22 C21 121.1(6) . .
C23 C22 H22 119.4 . .
C21 C22 H22 119.4 . .
C22 C23 C24 119.2(6) . .
C22 C23 H23 120.4 . .
C24 C23 H23 120.4 . .
C27 C24 C23 121.9(6) 3_656 .
C27 C24 C25 118.7(6) 3_656 .
C23 C24 C25 119.3(6) . .
C26 C25 C27 122.5(6) . .
C26 C25 C24 119.2(6) . .
C27 C25 C24 118.3(6) . .
C25 C26 C21 120.3(6) . .
C25 C26 H26 119.8 . .
C21 C26 H26 119.8 . .
C25 C27 C24 123.0(6) . 3_656
C25 C27 H27 118.5 . .
C24 C27 H27 118.5 3_656 .

loop_
_geom_bond_atom_site_label_1
_geom_bond_atom_site_label_2
_geom_bond_distance
_geom_bond_site_symmetry_2
S1 C3 1.738(6) .
S1 C1 1.802(6) .
S2 C4 1.760(6) .
S2 C2 1.825(6) .
S3 C3 1.743(6) .
S3 C5 1.746(7) .
S4 C4 1.742(6) .
S4 C5 1.745(6) .
S5 C6 1.729(6) .
S5 C7 1.745(6) .
S6 C6 1.741(7) .
S6 C8 1.752(7) .
S7 C7 1.754(7) .
S7 C9 1.783(8) .
S8 C8 1.743(6) .
S8 C10 1.779(7) .
S11 C13 1.736(6) .
S11 C11 1.806(7) .
S12 C14 1.751(7) .
S12 C12 1.776(7) .
S13 C15 1.742(6) .
S13 C13 1.759(6) .
S14 C15 1.737(6) .
S14 C14 1.750(6) .
S15 C16 1.744(6) .
S15 C17 1.751(6) .
S16 C16 1.746(6) .
S16 C18 1.760(7) .
S17 C17 1.735(7) .
S17 C19 1.806(6) .
S18 C18 1.744(6) .
S18 C20 1.804(7) .
S21 O1 1.411(5) .
S21 O2 1.434(5) .
S21 O3 1.442(5) .
S21 C21 1.801(6) .
C1 C2 1.500(8) .
C1 H1A 0.9900 .
C1 H1B 0.9900 .
C2 H2A 0.9900 .
C2 H2B 0.9900 .
C3 C4 1.359(8) .
C5 C6 1.360(8) .
C7 C8 1.354(8) .
C9 C10 1.400(11) .
C9 H9A 0.9900 .
C9 H9B 0.9900 .
C10 H10A 0.9900 .
C10 H10B 0.9900 .
C11 C12 1.456(10) .
C11 H11A 0.9900 .
C11 H11B 0.9900 .
C12 H12A 0.9900 .
C12 H12B 0.9900 .
C13 C14 1.351(8) .
C15 C16 1.365(8) .
C17 C18 1.354(9) .
C19 C20 1.513(9) .
C19 H19A 0.9900 .
C19 H19B 0.9900 .
C20 H20A 0.9900 .
C20 H20B 0.9900 .
C21 C26 1.401(9) .
C21 C22 1.430(8) .
C22 C23 1.354(8) .
C22 H22 0.9500 .
C23 C24 1.439(9) .
C23 H23 0.9500 .
C24 C27 1.421(8) 3_656
C24 C25 1.470(8) .
C25 C26 1.372(8) .
C25 C27 1.382(9) .
C26 H26 0.9500 .
C27 C24 1.421(8) 3_656
C27 H27 0.9500 .

loop_
_geom_torsion_atom_site_label_1
_geom_torsion_atom_site_label_2
_geom_torsion_atom_site_label_3
_geom_torsion_atom_site_label_4
_geom_torsion
_geom_torsion_site_symmetry_1
_geom_torsion_site_symmetry_4
C3 S1 C1 C2 62.4(5) . .
S1 C1 C2 S2 -66.1(6) . .
C4 S2 C2 C1 29.4(6) . .
C1 S1 C3 C4 -32.0(7) . .
C1 S1 C3 S3 145.9(4) . .
C5 S3 C3 C4 -4.4(6) . .
C5 S3 C3 S1 177.4(4) . .
S1 C3 C4 S4 -178.8(4) . .
S3 C3 C4 S4 3.3(7) . .
S1 C3 C4 S2 2.8(10) . .
S3 C3 C4 S2 -175.1(4) . .
C5 S4 C4 C3 -0.3(6) . .
C5 S4 C4 S2 178.2(4) . .
C2 S2 C4 C3 3.4(7) . .
C2 S2 C4 S4 -175.0(4) . .
C4 S4 C5 C6 177.0(6) . .
C4 S4 C5 S3 -2.8(4) . .
C3 S3 C5 C6 -175.6(6) . .
C3 S3 C5 S4 4.1(4) . .
S4 C5 C6 S5 178.1(3) . .
S3 C5 C6 S5 -2.2(8) . .
S4 C5 C6 S6 -4.4(8) . .
S3 C5 C6 S6 175.3(3) . .
C7 S5 C6 C5 179.0(6) . .
C7 S5 C6 S6 1.3(4) . .
C8 S6 C6 C5 -178.9(6) . .
C8 S6 C6 S5 -1.3(4) . .
C6 S5 C7 C8 -0.9(6) . .
C6 S5 C7 S7 -178.2(4) . .
C9 S7 C7 C8 1.3(8) . .
C9 S7 C7 S5 178.3(5) . .
S5 C7 C8 S8 -175.9(4) . .
S7 C7 C8 S8 1.0(11) . .
S5 C7 C8 S6 0.2(8) . .
S7 C7 C8 S6 177.1(4) . .
C10 S8 C8 C7 15.9(8) . .
C10 S8 C8 S6 -160.2(4) . .
C6 S6 C8 C7 0.6(6) . .
C6 S6 C8 S8 177.3(4) . .
C7 S7 C9 C10 -29.4(10) . .
S7 C9 C10 S8 55.5(12) . .
C8 S8 C10 C9 -43.9(9) . .
C13 S11 C11 C12 49.9(7) . .
S11 C11 C12 S12 -67.3(8) . .
C14 S12 C12 C11 39.9(7) . .
C11 S11 C13 C14 -17.0(7) . .
C11 S11 C13 S13 158.7(4) . .
C15 S13 C13 C14 0.6(6) . .
C15 S13 C13 S11 -175.7(4) . .
S11 C13 C14 S12 -0.5(10) . .
S13 C13 C14 S12 -176.3(4) . .
S11 C13 C14 S14 177.0(4) . .
S13 C13 C14 S14 1.3(8) . .
C12 S12 C14 C13 -6.2(8) . .
C12 S12 C14 S14 176.1(4) . .
C15 S14 C14 C13 -2.5(6) . .
C15 S14 C14 S12 175.5(4) . .
C14 S14 C15 C16 -177.8(6) . .
C14 S14 C15 S13 2.8(4) . .
C13 S13 C15 C16 178.3(5) . .
C13 S13 C15 S14 -2.2(4) . .
S14 C15 C16 S15 176.7(3) . .
S13 C15 C16 S15 -3.9(8) . .
S14 C15 C16 S16 -4.2(8) . .
S13 C15 C16 S16 175.2(3) . .
C17 S15 C16 C15 -172.8(6) . .
C17 S15 C16 S16 8.1(4) . .
C18 S16 C16 C15 173.7(5) . .
C18 S16 C16 S15 -7.0(4) . .
C19 S17 C17 C18 -32.8(7) . .
C19 S17 C17 S15 143.9(4) . .
C16 S15 C17 C18 -6.3(6) . .
C16 S15 C17 S17 176.7(4) . .
S17 C17 C18 S18 2.7(10) . .
S15 C17 C18 S18 -174.0(4) . .
S17 C17 C18 S16 179.1(3) . .
S15 C17 C18 S16 2.5(7) . .
C20 S18 C18 C17 5.0(7) . .
C20 S18 C18 S16 -171.5(4) . .
C16 S16 C18 C17 2.8(6) . .
C16 S16 C18 S18 179.7(4) . .
C17 S17 C19 C20 62.6(5) . .
S17 C19 C20 S18 -64.4(6) . .
C18 S18 C20 C19 26.9(6) . .
O1 S21 C21 C26 -64.8(6) . .
O2 S21 C21 C26 56.7(6) . .
O3 S21 C21 C26 174.9(5) . .
O1 S21 C21 C22 115.8(6) . .
O2 S21 C21 C22 -122.6(5) . .
O3 S21 C21 C22 -4.5(6) . .
C26 C21 C22 C23 0.6(10) . .
S21 C21 C22 C23 179.9(5) . .
C21 C22 C23 C24 2.9(10) . .
C22 C23 C24 C27 176.8(6) . 3_656
C22 C23 C24 C25 -4.8(9) . .
C27 C24 C25 C26 -178.1(6) 3_656 .
C23 C24 C25 C26 3.4(9) . .
C27 C24 C25 C27 -0.5(10) 3_656 .
C23 C24 C25 C27 -178.9(6) . .
C27 C25 C26 C21 -177.6(6) . .
C24 C25 C26 C21 0.0(9) . .
C22 C21 C26 C25 -2.0(10) . .
S21 C21 C26 C25 178.7(5) . .
C26 C25 C27 C24 178.1(6) . 3_656
C24 C25 C27 C24 0.5(10) . 3_656
